data_7127485
loop_
_publ_author_name
'Chen, Xingyu'
'Yan, Lipeng'
'Liu, Yanhong'
'Yang, Yudong'
'You, Jingsong'

_publ_section_title
;
 Switchable cascade C-H annulation to polycyclic pyryliums and
 pyridiniums: discovering mitochondria-targeting fluorescent probes.
;
_journal_issue 95
_journal_name_full 'Chemical communications (Cambridge, England)'
_journal_page_first 15080
_journal_page_last 15083
_journal_paper_doi 10.1039/d0cc06997c
_journal_volume 56
_journal_year 2020
_chemical_formula_moiety 'C25 H16 O2'
_chemical_formula_sum 'C25 H16 O2'
_chemical_formula_weight 348.38
_space_group_crystal_system monoclinic
_space_group_IT_number 14
_space_group_name_Hall '-P 2ybc'
_space_group_name_H-M_alt 'P 1 21/c 1'
_atom_sites_solution_hydrogens geom
_atom_sites_solution_primary direct
_audit_creation_date 2016-03-31
_audit_creation_method
;
Olex2 1.2
(compiled 2016.02.19 svn.r3266 for OlexSys, GUI svn.r5155)
;
_audit_update_record
;
2020-09-03 deposited with the CCDC.	2020-11-09 downloaded from the CCDC.
;
_cell_angle_alpha 90
_cell_angle_beta 108.672(3)
_cell_angle_gamma 90
_cell_formula_units_Z 4
_cell_length_a 8.30435(19)
_cell_length_b 23.1463(4)
_cell_length_c 9.7550(2)
_cell_measurement_reflns_used 3856
_cell_measurement_temperature 296.75(18)
_cell_measurement_theta_max 72.1430
_cell_measurement_theta_min 5.1430
_cell_volume 1776.37(7)
_computing_cell_refinement
;
CrysAlisPro, Agilent Technologies,
Version 1.171.37.35 (release 13-08-2014 CrysAlis171 .NET)
(compiled Aug 13 2014,18:06:01)
;
_computing_data_collection
;
CrysAlisPro, Agilent Technologies,
Version 1.171.37.35 (release 13-08-2014 CrysAlis171 .NET)
(compiled Aug 13 2014,18:06:01)
;
_computing_data_reduction
;
CrysAlisPro, Agilent Technologies,
Version 1.171.37.35 (release 13-08-2014 CrysAlis171 .NET)
(compiled Aug 13 2014,18:06:01)
;
_computing_molecular_graphics 'Olex2 (Dolomanov et al., 2009)'
_computing_publication_material 'Olex2 (Dolomanov et al., 2009)'
_computing_structure_refinement 'ShelXL (Sheldrick, 2015)'
_computing_structure_solution 'ShelXT (Sheldrick, 2015)'
_diffrn_ambient_environment air
_diffrn_ambient_temperature 296.75(18)
_diffrn_detector 'CCD plate'
_diffrn_detector_area_resol_mean 15.9595
_diffrn_detector_type EosS2
_diffrn_measured_fraction_theta_full 1.000
_diffrn_measured_fraction_theta_max 1.000
_diffrn_measurement_details
;
#__ type_ start__ end____ width___ exp.time_
  1 omega    1.00   75.00   1.0000    1.0000
omega____ theta____ kappa____ phi______ frames
    -       36.2921  -99.0000  -30.0000 74

#__ type_ start__ end____ width___ exp.time_
  2 omega  -18.00   66.00   1.0000    1.0000
omega____ theta____ kappa____ phi______ frames
    -       36.2921  -83.0000  130.0000 84

#__ type_ start__ end____ width___ exp.time_
  3 omega   20.00  104.00   1.0000    1.0000
omega____ theta____ kappa____ phi______ frames
    -       36.2921   57.0000   90.0000 84

#__ type_ start__ end____ width___ exp.time_
  4 omega   20.00  104.00   1.0000    1.0000
omega____ theta____ kappa____ phi______ frames
    -       36.2921   57.0000  -60.0000 84

#__ type_ start__ end____ width___ exp.time_
  5 omega    1.00   75.00   1.0000    1.0000
omega____ theta____ kappa____ phi______ frames
    -       36.2921  -99.0000   30.0000 74

#__ type_ start__ end____ width___ exp.time_
  6 omega  -31.00   53.00   1.0000    1.0000
omega____ theta____ kappa____ phi______ frames
    -       36.2921  -57.0000 -150.0000 84

#__ type_ start__ end____ width___ exp.time_
  7 omega   38.00   91.00   1.0000    4.2500
omega____ theta____ kappa____ phi______ frames
    -      108.0000  -30.0000  -60.0000 53

#__ type_ start__ end____ width___ exp.time_
  8 omega   39.00  109.00   1.0000    4.2500
omega____ theta____ kappa____ phi______ frames
    -      108.0000  -94.0000 -180.0000 70

#__ type_ start__ end____ width___ exp.time_
  9 omega   38.00   91.00   1.0000    4.2500
omega____ theta____ kappa____ phi______ frames
    -      108.0000  -30.0000  150.0000 53

#__ type_ start__ end____ width___ exp.time_
 10 omega   91.00  176.00   1.0000    4.2500
omega____ theta____ kappa____ phi______ frames
    -      108.0000   45.0000 -180.0000 85

#__ type_ start__ end____ width___ exp.time_
 11 omega   40.00   98.00   1.0000    4.2500
omega____ theta____ kappa____ phi______ frames
    -      108.0000  -45.0000  150.0000 58

#__ type_ start__ end____ width___ exp.time_
 12 omega   40.00   98.00   1.0000    4.2500
omega____ theta____ kappa____ phi______ frames
    -      108.0000  -45.0000    0.0000 58

#__ type_ start__ end____ width___ exp.time_
 13 omega   40.00   98.00   1.0000    4.2500
omega____ theta____ kappa____ phi______ frames
    -      108.0000  -45.0000 -180.0000 58

#__ type_ start__ end____ width___ exp.time_
 14 omega   81.00  176.00   1.0000    4.2500
omega____ theta____ kappa____ phi______ frames
    -      108.0000   77.0000  -90.0000 95

#__ type_ start__ end____ width___ exp.time_
 15 omega   57.00  150.00   1.0000    4.2500
omega____ theta____ kappa____ phi______ frames
    -      108.0000  178.0000  150.0000 93

#__ type_ start__ end____ width___ exp.time_
 16 omega   20.00   63.00   1.0000    1.0000
omega____ theta____ kappa____ phi______ frames
    -       36.2921   57.0000    0.0000 43

#__ type_ start__ end____ width___ exp.time_
 17 omega   10.00  104.00   1.0000    1.0000
omega____ theta____ kappa____ phi______ frames
    -       36.2921   77.0000 -180.0000 94
;
_diffrn_measurement_device 'four-circle diffractometer'
_diffrn_measurement_device_type 'New Gemini, Dual, Cu at zero, EosS2'
_diffrn_measurement_method '\w scans'
_diffrn_orient_matrix_UB_11 -0.0973977000
_diffrn_orient_matrix_UB_12 -0.0576884000
_diffrn_orient_matrix_UB_13 -0.0332548000
_diffrn_orient_matrix_UB_21 0.0743659000
_diffrn_orient_matrix_UB_22 -0.0115088000
_diffrn_orient_matrix_UB_23 -0.1232018000
_diffrn_orient_matrix_UB_31 0.1527599000
_diffrn_orient_matrix_UB_32 -0.0311566000
_diffrn_orient_matrix_UB_33 0.1072100000
_diffrn_radiation_monochromator graphite
_diffrn_radiation_probe x-ray
_diffrn_radiation_type CuK\a
_diffrn_radiation_wavelength 1.54184
_diffrn_reflns_av_R_equivalents 0.0285
_diffrn_reflns_av_unetI/netI 0.0224
_diffrn_reflns_Laue_measured_fraction_full 1.000
_diffrn_reflns_Laue_measured_fraction_max 1.000
_diffrn_reflns_limit_h_max 9
_diffrn_reflns_limit_h_min -9
_diffrn_reflns_limit_k_max 23
_diffrn_reflns_limit_k_min -27
_diffrn_reflns_limit_l_max 11
_diffrn_reflns_limit_l_min -11
_diffrn_reflns_number 9541
_diffrn_reflns_point_group_measured_fraction_full 1.000
_diffrn_reflns_point_group_measured_fraction_max 1.000
_diffrn_reflns_theta_full 67.027
_diffrn_reflns_theta_max 67.027
_diffrn_reflns_theta_min 5.153
_diffrn_source 'Enhance (Cu) X-ray Source'
_exptl_absorpt_coefficient_mu 0.645
_exptl_absorpt_correction_T_max 1.00000
_exptl_absorpt_correction_T_min 0.57845
_exptl_absorpt_correction_type multi-scan
_exptl_absorpt_process_details
;
CrysAlisPro, Agilent Technologies,
Version 1.171.37.35 (release 13-08-2014 CrysAlis171 .NET)
(compiled Aug 13 2014,18:06:01)
Empirical absorption correction using spherical harmonics,
 implemented in SCALE3 ABSPACK scaling algorithm.
;
_exptl_crystal_colour 'clear yellowish yellow'
_exptl_crystal_colour_lustre clear
_exptl_crystal_colour_modifier yellowish
_exptl_crystal_colour_primary yellow
_exptl_crystal_density_diffrn 1.303
_exptl_crystal_description block
_exptl_crystal_F_000 728
_exptl_crystal_size_max 0.8
_exptl_crystal_size_mid 0.5
_exptl_crystal_size_min 0.3
_refine_diff_density_max 0.160
_refine_diff_density_min -0.241
_refine_diff_density_rms 0.050
_refine_ls_extinction_method none
_refine_ls_goodness_of_fit_ref 1.028
_refine_ls_hydrogen_treatment constr
_refine_ls_matrix_type full
_refine_ls_number_parameters 244
_refine_ls_number_reflns 3168
_refine_ls_number_restraints 0
_refine_ls_restrained_S_all 1.028
_refine_ls_R_factor_all 0.0569
_refine_ls_R_factor_gt 0.0512
_refine_ls_shift/su_max 0.000
_refine_ls_shift/su_mean 0.000
_refine_ls_structure_factor_coef Fsqd
_refine_ls_weighting_details 'w=1/[\s^2^(Fo^2^)+(0.0923P)^2^+0.1890P] where P=(Fo^2^+2Fc^2^)/3'
_refine_ls_weighting_scheme calc
_refine_ls_wR_factor_gt 0.1407
_refine_ls_wR_factor_ref 0.1484
_reflns_Friedel_coverage 0.000
_reflns_number_gt 2738
_reflns_number_total 3168
_reflns_threshold_expression 'I > 2\s(I)'
_cod_data_source_file d0cc06997c2.cif
_cod_data_source_block cxy-249
_cod_database_code 7127485
_shelx_space_group_comment
;
The symmetry employed for this shelxl refinement is uniquely defined
by the following loop, which should always be used as a source of
symmetry information in preference to the above space-group names.
They are only intended as comments.
;
_reflns_odcompleteness_completeness 99.94
_reflns_odcompleteness_iscentric 1
_reflns_odcompleteness_theta 66.97
_olex2_refinement_description
;
1. Fixed Uiso
 At 1.2 times of:
  All C(H) groups
2.a Aromatic/amide H refined with riding coordinates:
 C00B(H00B), C00D(H00D), C00E(H00E), C00F(H00F), C00G(H00G), C00H(H00H),
 C00I(H00I), C00J(H00J), C00K(H00K), C00L(H00L), C00M(H00M), C00N(H00N),
 C00O(H00O), C00P(H00P), C00Q(H00Q), C00R(H00R)
;
_shelx_shelxl_version_number 2014/7
_olex2_date_sample_data_collection 2016-03-31
_olex2_submission_special_instructions 'No special instructions were received'

loop_
_space_group_symop_operation_xyz
'x, y, z'
'-x, y+1/2, -z+1/2'
'-x, -y, -z'
'x, -y-1/2, z-1/2'

loop_
_atom_site_label
_atom_site_type_symbol
_atom_site_fract_x
_atom_site_fract_y
_atom_site_fract_z
_atom_site_U_iso_or_equiv
_atom_site_adp_type
_atom_site_occupancy
_atom_site_site_symmetry_order
_atom_site_calc_flag
_atom_site_refinement_flags_posn
_atom_site_refinement_flags_adp
_atom_site_refinement_flags_occupancy
_atom_site_disorder_assembly
_atom_site_disorder_group
O001 O 0.36078(15) 0.55858(5) 0.10389(11) 0.0533(3) Uani 1 1 d . . . . .
O002 O -0.0412(2) 0.31445(7) 0.0124(2) 0.0938(5) Uani 1 1 d . . . . .
C003 C 0.31993(18) 0.60012(6) 0.46403(15) 0.0432(3) Uani 1 1 d . . . . .
C004 C 0.21358(19) 0.51199(6) 0.30127(15) 0.0448(3) Uani 1 1 d . . . . .
C005 C 0.30893(19) 0.56620(6) 0.33075(15) 0.0438(3) Uani 1 1 d . . . . .
C006 C 0.20016(18) 0.48293(6) 0.16875(15) 0.0438(3) Uani 1 1 d . . . . .
C007 C 0.38193(19) 0.58596(7) 0.23468(15) 0.0457(3) Uani 1 1 d . . . . .
C008 C 0.4951(2) 0.63628(7) 0.24760(16) 0.0485(4) Uani 1 1 d . . . . .
C009 C 0.27367(19) 0.50779(7) 0.07153(15) 0.0466(4) Uani 1 1 d . . . . .
C00A C 0.11456(19) 0.42914(7) 0.13356(17) 0.0492(4) Uani 1 1 d . . . . .
C00B C 0.2416(2) 0.65349(7) 0.45153(16) 0.0509(4) Uani 1 1 d . . . . .
H00B H 0.1827 0.6679 0.3602 0.061 Uiso 1 1 calc R . . . .
C00C C 0.1093(2) 0.40196(7) 0.00047(18) 0.0556(4) Uani 1 1 d . . . . .
C00D C 0.4069(2) 0.57953(7) 0.60105(17) 0.0544(4) Uani 1 1 d . . . . .
H00D H 0.4589 0.5435 0.6115 0.065 Uiso 1 1 calc R . . . .
C00E C 0.1382(2) 0.48703(7) 0.39353(18) 0.0540(4) Uani 1 1 d . . . . .
H00E H 0.1445 0.5052 0.4801 0.065 Uiso 1 1 calc R . . . .
C00F C 0.2650(2) 0.48206(8) -0.05774(16) 0.0555(4) Uani 1 1 d . . . . .
H00F H 0.3127 0.4997 -0.1213 0.067 Uiso 1 1 calc R . . . .
C00G C 0.1836(2) 0.42931(8) -0.09065(17) 0.0587(4) Uani 1 1 d . . . . .
H00G H 0.1785 0.4115 -0.1773 0.070 Uiso 1 1 calc R . . . .
C00H C 0.2497(3) 0.68576(7) 0.57321(19) 0.0609(4) Uani 1 1 d . . . . .
H00H H 0.1952 0.7213 0.5634 0.073 Uiso 1 1 calc R . . . .
C00I C 0.0399(2) 0.40574(7) 0.2333(2) 0.0591(4) Uani 1 1 d . . . . .
H00I H -0.0175 0.3707 0.2136 0.071 Uiso 1 1 calc R . . . .
C00J C 0.6267(2) 0.64759(8) 0.37397(19) 0.0607(4) Uani 1 1 d . . . . .
H00J H 0.6412 0.6244 0.4549 0.073 Uiso 1 1 calc R . . . .
C00K C 0.3384(3) 0.66519(8) 0.70827(18) 0.0620(5) Uani 1 1 d . . . . .
H00K H 0.3451 0.6870 0.7900 0.074 Uiso 1 1 calc R . . . .
C00L C 0.4173(2) 0.61209(8) 0.72246(17) 0.0617(5) Uani 1 1 d . . . . .
H00L H 0.4777 0.5981 0.8139 0.074 Uiso 1 1 calc R . . . .
C00M C 0.0522(2) 0.43447(7) 0.3578(2) 0.0607(4) Uani 1 1 d . . . . .
H00M H 0.0015 0.4186 0.4214 0.073 Uiso 1 1 calc R . . . .
C00N C 0.4762(2) 0.67138(8) 0.12805(19) 0.0623(4) Uani 1 1 d . . . . .
H00N H 0.3895 0.6641 0.0420 0.075 Uiso 1 1 calc R . . . .
C00O C 0.0327(2) 0.34573(9) -0.0471(2) 0.0701(5) Uani 1 1 d . . . . .
H00O H 0.0417 0.3322 -0.1341 0.084 Uiso 1 1 calc R . . . .
C00P C 0.7366(3) 0.69322(9) 0.3804(2) 0.0728(5) Uani 1 1 d . . . . .
H00P H 0.8251 0.7004 0.4654 0.087 Uiso 1 1 calc R . . . .
C00Q C 0.5855(3) 0.71706(9) 0.1365(2) 0.0769(6) Uani 1 1 d . . . . .
H00Q H 0.5709 0.7407 0.0564 0.092 Uiso 1 1 calc R . . . .
C00R C 0.7151(3) 0.72785(9) 0.2615(3) 0.0779(6) Uani 1 1 d . . . . .
H00R H 0.7887 0.7586 0.2661 0.093 Uiso 1 1 calc R . . . .

loop_
_atom_site_aniso_label
_atom_site_aniso_U_11
_atom_site_aniso_U_22
_atom_site_aniso_U_33
_atom_site_aniso_U_23
_atom_site_aniso_U_13
_atom_site_aniso_U_12
O001 0.0630(7) 0.0591(6) 0.0440(6) -0.0075(4) 0.0257(5) -0.0068(5)
O002 0.0950(11) 0.0653(9) 0.1163(13) -0.0228(8) 0.0269(10) -0.0210(8)
C003 0.0441(7) 0.0478(7) 0.0406(7) 0.0004(6) 0.0179(6) 0.0016(6)
C004 0.0446(7) 0.0465(8) 0.0457(7) 0.0002(6) 0.0178(6) 0.0066(6)
C005 0.0458(8) 0.0457(8) 0.0411(7) 0.0008(6) 0.0157(6) 0.0048(6)
C006 0.0395(7) 0.0467(8) 0.0447(7) -0.0019(6) 0.0130(6) 0.0073(6)
C007 0.0486(8) 0.0513(8) 0.0389(7) -0.0007(6) 0.0165(6) 0.0042(6)
C008 0.0511(8) 0.0515(8) 0.0483(8) -0.0027(6) 0.0233(6) 0.0026(6)
C009 0.0435(7) 0.0518(8) 0.0444(7) -0.0030(6) 0.0141(6) 0.0057(6)
C00A 0.0412(8) 0.0473(8) 0.0567(8) -0.0028(6) 0.0121(6) 0.0072(6)
C00B 0.0592(9) 0.0488(8) 0.0425(7) 0.0028(6) 0.0131(6) 0.0051(7)
C00C 0.0464(8) 0.0549(9) 0.0584(9) -0.0103(7) 0.0069(7) 0.0090(7)
C00D 0.0602(9) 0.0568(9) 0.0470(8) 0.0049(7) 0.0180(7) 0.0114(7)
C00E 0.0627(10) 0.0530(9) 0.0544(9) -0.0001(7) 0.0301(7) 0.0030(7)
C00F 0.0553(9) 0.0686(10) 0.0445(8) -0.0077(7) 0.0186(7) 0.0055(7)
C00G 0.0569(9) 0.0677(10) 0.0481(8) -0.0156(7) 0.0119(7) 0.0101(8)
C00H 0.0774(11) 0.0468(8) 0.0607(10) -0.0051(7) 0.0253(8) 0.0060(8)
C00I 0.0565(9) 0.0478(8) 0.0754(11) -0.0016(7) 0.0247(8) -0.0024(7)
C00J 0.0599(10) 0.0714(11) 0.0540(9) -0.0050(8) 0.0228(7) -0.0053(8)
C00K 0.0802(12) 0.0620(10) 0.0469(8) -0.0119(7) 0.0246(8) -0.0056(8)
C00L 0.0704(11) 0.0742(11) 0.0381(8) 0.0047(7) 0.0141(7) 0.0023(9)
C00M 0.0657(11) 0.0548(9) 0.0710(11) 0.0054(8) 0.0351(9) -0.0010(8)
C00N 0.0652(10) 0.0671(10) 0.0575(9) 0.0071(8) 0.0238(8) -0.0026(8)
C00O 0.0607(11) 0.0629(11) 0.0760(12) -0.0190(9) 0.0067(9) 0.0047(9)
C00P 0.0641(11) 0.0850(13) 0.0737(12) -0.0243(10) 0.0282(9) -0.0176(10)
C00Q 0.0855(14) 0.0662(11) 0.0906(14) 0.0125(10) 0.0443(12) -0.0073(10)
C00R 0.0799(13) 0.0659(11) 0.1039(16) -0.0170(11) 0.0517(12) -0.0200(10)

loop_
_atom_type_symbol
_atom_type_description
_atom_type_scat_dispersion_real
_atom_type_scat_dispersion_imag
_atom_type_scat_source
C C 0.0181 0.0091 'International Tables Vol C Tables 4.2.6.8 and 6.1.1.4'
H H 0.0000 0.0000 'International Tables Vol C Tables 4.2.6.8 and 6.1.1.4'
O O 0.0492 0.0322 'International Tables Vol C Tables 4.2.6.8 and 6.1.1.4'

loop_
_geom_angle_atom_site_label_1
_geom_angle_atom_site_label_2
_geom_angle_atom_site_label_3
_geom_angle
_geom_angle_site_symmetry_1
_geom_angle_site_symmetry_3
_geom_angle_publ_flag
C009 O001 C007 120.62(12) . . ?
C00B C003 C005 119.72(13) . . ?
C00B C003 C00D 118.54(13) . . ?
C00D C003 C005 121.73(13) . . ?
C006 C004 C005 117.52(13) . . ?
C00E C004 C005 124.22(14) . . ?
C00E C004 C006 118.26(14) . . ?
C004 C005 C003 119.98(12) . . ?
C007 C005 C003 120.66(13) . . ?
C007 C005 C004 119.33(13) . . ?
C009 C006 C004 119.53(14) . . ?
C009 C006 C00A 119.20(13) . . ?
C00A C006 C004 121.27(14) . . ?
O001 C007 C008 109.22(12) . . ?
C005 C007 O001 122.18(14) . . ?
C005 C007 C008 128.58(13) . . ?
C00J C008 C007 121.60(15) . . ?
C00J C008 C00N 118.81(16) . . ?
C00N C008 C007 119.48(14) . . ?
O001 C009 C006 120.65(13) . . ?
O001 C009 C00F 116.97(14) . . ?
C00F C009 C006 122.36(15) . . ?
C006 C00A C00C 118.18(15) . . ?
C00I C00A C006 117.64(14) . . ?
C00I C00A C00C 124.17(15) . . ?
C003 C00B H00B 119.6 . . ?
C003 C00B C00H 120.89(14) . . ?
C00H C00B H00B 119.6 . . ?
C00A C00C C00O 124.41(17) . . ?
C00G C00C C00A 119.36(15) . . ?
C00G C00C C00O 116.22(16) . . ?
C003 C00D H00D 119.7 . . ?
C00L C00D C003 120.62(15) . . ?
C00L C00D H00D 119.7 . . ?
C004 C00E H00E 119.8 . . ?
C004 C00E C00M 120.34(15) . . ?
C00M C00E H00E 119.8 . . ?
C009 C00F H00F 120.9 . . ?
C009 C00F C00G 118.24(16) . . ?
C00G C00F H00F 120.9 . . ?
C00C C00G H00G 118.7 . . ?
C00F C00G C00C 122.63(15) . . ?
C00F C00G H00G 118.7 . . ?
C00B C00H H00H 120.0 . . ?
C00K C00H C00B 119.96(16) . . ?
C00K C00H H00H 120.0 . . ?
C00A C00I H00I 119.9 . . ?
C00M C00I C00A 120.12(15) . . ?
C00M C00I H00I 119.9 . . ?
C008 C00J H00J 119.8 . . ?
C00P C00J C008 120.35(18) . . ?
C00P C00J H00J 119.8 . . ?
C00H C00K H00K 120.1 . . ?
C00H C00K C00L 119.82(15) . . ?
C00L C00K H00K 120.1 . . ?
C00D C00L H00L 119.9 . . ?
C00K C00L C00D 120.16(15) . . ?
C00K C00L H00L 119.9 . . ?
C00E C00M H00M 118.8 . . ?
C00I C00M C00E 122.36(16) . . ?
C00I C00M H00M 118.8 . . ?
C008 C00N H00N 119.9 . . ?
C00Q C00N C008 120.20(18) . . ?
C00Q C00N H00N 119.9 . . ?
O002 C00O C00C 128.15(19) . . ?
O002 C00O H00O 115.9 . . ?
C00C C00O H00O 115.9 . . ?
C00J C00P H00P 120.0 . . ?
C00R C00P C00J 120.10(19) . . ?
C00R C00P H00P 120.0 . . ?
C00N C00Q H00Q 119.7 . . ?
C00R C00Q C00N 120.60(19) . . ?
C00R C00Q H00Q 119.7 . . ?
C00P C00R H00R 120.0 . . ?
C00Q C00R C00P 119.93(19) . . ?
C00Q C00R H00R 120.0 . . ?

loop_
_geom_bond_atom_site_label_1
_geom_bond_atom_site_label_2
_geom_bond_distance
_geom_bond_site_symmetry_2
_geom_bond_publ_flag
O001 C007 1.3845(17) . ?
O001 C009 1.3634(19) . ?
O002 C00O 1.210(3) . ?
C003 C005 1.4964(19) . ?
C003 C00B 1.383(2) . ?
C003 C00D 1.385(2) . ?
C004 C005 1.462(2) . ?
C004 C006 1.430(2) . ?
C004 C00E 1.377(2) . ?
C005 C007 1.348(2) . ?
C006 C009 1.405(2) . ?
C006 C00A 1.420(2) . ?
C007 C008 1.477(2) . ?
C008 C00J 1.385(2) . ?
C008 C00N 1.388(2) . ?
C009 C00F 1.375(2) . ?
C00A C00C 1.431(2) . ?
C00A C00I 1.418(2) . ?
C00B H00B 0.9300 . ?
C00B C00H 1.386(2) . ?
C00C C00G 1.387(3) . ?
C00C C00O 1.458(3) . ?
C00D H00D 0.9300 . ?
C00D C00L 1.383(2) . ?
C00E H00E 0.9300 . ?
C00E C00M 1.397(2) . ?
C00F H00F 0.9300 . ?
C00F C00G 1.383(3) . ?
C00G H00G 0.9300 . ?
C00H H00H 0.9300 . ?
C00H C00K 1.372(3) . ?
C00I H00I 0.9300 . ?
C00I C00M 1.359(2) . ?
C00J H00J 0.9300 . ?
C00J C00P 1.384(3) . ?
C00K H00K 0.9300 . ?
C00K C00L 1.379(3) . ?
C00L H00L 0.9300 . ?
C00M H00M 0.9300 . ?
C00N H00N 0.9300 . ?
C00N C00Q 1.379(3) . ?
C00O H00O 0.9300 . ?
C00P H00P 0.9300 . ?
C00P C00R 1.374(3) . ?
C00Q H00Q 0.9300 . ?
C00Q C00R 1.367(3) . ?
C00R H00R 0.9300 . ?

loop_
_geom_torsion_atom_site_label_1
_geom_torsion_atom_site_label_2
_geom_torsion_atom_site_label_3
_geom_torsion_atom_site_label_4
_geom_torsion
_geom_torsion_site_symmetry_1
_geom_torsion_site_symmetry_2
_geom_torsion_site_symmetry_3
_geom_torsion_site_symmetry_4
_geom_torsion_publ_flag
O001 C007 C008 C00J -134.65(15) . . . . ?
O001 C007 C008 C00N 41.55(19) . . . . ?
O001 C009 C00F C00G 177.35(13) . . . . ?
C003 C005 C007 O001 -173.74(13) . . . . ?
C003 C005 C007 C008 7.8(2) . . . . ?
C003 C00B C00H C00K 0.9(3) . . . . ?
C003 C00D C00L C00K 1.1(3) . . . . ?
C004 C005 C007 O001 4.2(2) . . . . ?
C004 C005 C007 C008 -174.21(14) . . . . ?
C004 C006 C009 O001 1.5(2) . . . . ?
C004 C006 C009 C00F -179.92(13) . . . . ?
C004 C006 C00A C00C -178.70(13) . . . . ?
C004 C006 C00A C00I 1.2(2) . . . . ?
C004 C00E C00M C00I 0.5(3) . . . . ?
C005 C003 C00B C00H 179.94(16) . . . . ?
C005 C003 C00D C00L 179.05(15) . . . . ?
C005 C004 C006 C009 -1.7(2) . . . . ?
C005 C004 C006 C00A 177.97(12) . . . . ?
C005 C004 C00E C00M -178.75(15) . . . . ?
C005 C007 C008 C00J 44.0(2) . . . . ?
C005 C007 C008 C00N -139.84(17) . . . . ?
C006 C004 C005 C003 176.90(12) . . . . ?
C006 C004 C005 C007 -1.1(2) . . . . ?
C006 C004 C00E C00M 0.4(2) . . . . ?
C006 C009 C00F C00G -1.3(2) . . . . ?
C006 C00A C00C C00G -1.5(2) . . . . ?
C006 C00A C00C C00O 177.26(14) . . . . ?
C006 C00A C00I C00M -0.3(2) . . . . ?
C007 O001 C009 C006 1.5(2) . . . . ?
C007 O001 C009 C00F -177.11(13) . . . . ?
C007 C008 C00J C00P 176.41(16) . . . . ?
C007 C008 C00N C00Q -177.18(17) . . . . ?
C008 C00J C00P C00R 0.4(3) . . . . ?
C008 C00N C00Q C00R 1.0(3) . . . . ?
C009 O001 C007 C005 -4.6(2) . . . . ?
C009 O001 C007 C008 174.16(12) . . . . ?
C009 C006 C00A C00C 1.0(2) . . . . ?
C009 C006 C00A C00I -179.16(14) . . . . ?
C009 C00F C00G C00C 0.8(2) . . . . ?
C00A C006 C009 O001 -178.17(12) . . . . ?
C00A C006 C009 C00F 0.4(2) . . . . ?
C00A C00C C00G C00F 0.6(2) . . . . ?
C00A C00C C00O O002 2.5(3) . . . . ?
C00A C00I C00M C00E -0.6(3) . . . . ?
C00B C003 C005 C004 -112.81(16) . . . . ?
C00B C003 C005 C007 65.2(2) . . . . ?
C00B C003 C00D C00L -1.0(3) . . . . ?
C00B C00H C00K C00L -0.8(3) . . . . ?
C00C C00A C00I C00M 179.61(15) . . . . ?
C00D C003 C005 C004 67.2(2) . . . . ?
C00D C003 C005 C007 -114.86(17) . . . . ?
C00D C003 C00B C00H 0.0(2) . . . . ?
C00E C004 C005 C003 -3.9(2) . . . . ?
C00E C004 C005 C007 178.07(15) . . . . ?
C00E C004 C006 C009 179.07(13) . . . . ?
C00E C004 C006 C00A -1.3(2) . . . . ?
C00G C00C C00O O002 -178.8(2) . . . . ?
C00H C00K C00L C00D -0.2(3) . . . . ?
C00I C00A C00C C00G 178.67(15) . . . . ?
C00I C00A C00C C00O -2.6(3) . . . . ?
C00J C008 C00N C00Q -0.9(3) . . . . ?
C00J C00P C00R C00Q -0.3(3) . . . . ?
C00N C008 C00J C00P 0.2(3) . . . . ?
C00N C00Q C00R C00P -0.4(3) . . . . ?
C00O C00C C00G C00F -178.21(15) . . . . ?
